data_9000345
loop_
_publ_author_name
'Cameron, M.'
'Sueno, S.'
'Prewitt, C. T.'
'Papike, J. J.'

_publ_section_title
;High-temperature crystal chemistry of acmite, diopside, hedenbergite,
 jadeite, spodumene, and ureyite T = 800 C pyroxene
;
_journal_name_full 'American Mineralogist'
_journal_page_first 594
_journal_page_last 618
_journal_volume 58
_journal_year 1973
_chemical_formula_sum 'Al Na O6 Si2'
_chemical_name_mineral Jadeite
_space_group_crystal_system monoclinic
_space_group_IT_number 15
_space_group_name_Hall '-C 2yc'
_space_group_name_H-M_alt 'C 1 2/c 1'
_symmetry_space_group_name_H-M 'C 1 2/c 1'
_cell_angle_alpha 90
_cell_angle_beta 107.59
_cell_angle_gamma 90
_cell_formula_units_Z 4
_cell_length_a 9.483
_cell_length_b 8.63
_cell_length_c 5.249
_cell_volume 409.484
_database_code_amcsd 0000354
_diffrn_ambient_temperature 1073.15
_exptl_crystal_density_diffrn 3.279
_cod_original_formula_sum 'Si2 Al Na O6'
_cod_database_code 9000345

loop_
_space_group_symop_id
_space_group_symop_operation_xyz
1 x,y,z
2 1/2+x,1/2+y,z
3 x,-y,1/2+z
4 1/2+x,1/2-y,1/2+z
5 -x,y,1/2-z
6 1/2-x,1/2+y,1/2-z
7 -x,-y,-z
8 1/2-x,1/2-y,-z

loop_
_atom_site_aniso_label
_atom_site_aniso_U_11
_atom_site_aniso_U_22
_atom_site_aniso_U_33
_atom_site_aniso_U_12
_atom_site_aniso_U_13
_atom_site_aniso_U_23
Si 0.01329 0.01317 0.00875 -0.00130 0.00252 -0.00085
Al1 0.01639 0.01441 0.01012 0.00000 0.00190 0.00000
Na2 0.05373 0.02724 0.02499 0.00000 -0.00362 0.00000
O1 0.01412 0.01909 0.01239 -0.00063 0.00202 0.00131
O2 0.02658 0.01517 0.02116 -0.00605 0.00493 -0.00107
O3 0.02028 0.02494 0.01261 0.00138 0.00522 -0.00547

loop_
_atom_site_label
_atom_site_fract_x
_atom_site_fract_y
_atom_site_fract_z
Si 0.29020 0.09260 0.22580
Al1 0.00000 0.90390 0.25000
Na2 0.00000 0.30080 0.25000
O1 0.10980 0.07510 0.12740
O2 0.36140 0.26110 0.28940
O3 0.35200 0.00620 0.00480

loop_
_cod_related_entry_id
_cod_related_entry_database
_cod_related_entry_code
1 AMCSD 0000354
